data_1503885
loop_
_publ_author_name
'Shackelford, Scott A.'
'Belletire, John L.'
'Boatz, Jerry A.'
'Schneider, Stefan'
'Wheaton, Amanda K.'
'Wight, Brett A.'
'Hudgens, Leslie M.'
'Ammon, Herman L.'
'Strauss, Steven H.'

_publ_section_title
;
 Pairing heterocyclic cations with closo-icosahedral borane and carborane
 anions. i. benchtop aqueous synthesis of binary triazolium and
 imidazolium salts with limited water solubility.
;
_journal_issue 12
_journal_name_full 'Organic letters'
_journal_page_first 2623
_journal_page_last 2626
_journal_paper_doi 10.1021/ol900550v
_journal_volume 11
_journal_year 2009
_chemical_formula_sum 'C4 H26 B12 N8 O2'
_chemical_formula_weight 348.05
_chemical_name_common '[(1-Am-3-H-1,2,3-Triaz)]2B12H12.(H2O)2'
_chemical_name_systematic
; 
 ? 
;
_space_group_IT_number 14
_symmetry_cell_setting monoclinic
_symmetry_space_group_name_Hall '-P 2ybc'
_symmetry_space_group_name_H-M 'P 1 21/c 1'
_atom_sites_solution_hydrogens geom
_atom_sites_solution_primary direct
_atom_sites_solution_secondary difmap
_audit_creation_method SHELXL-97
_cell_angle_alpha 90.00
_cell_angle_beta 97.048(5)
_cell_angle_gamma 90.00
_cell_formula_units_Z 2
_cell_length_a 7.3950(5)
_cell_length_b 16.8827(12)
_cell_length_c 7.3580(7)
_cell_measurement_temperature 296(2)
_cell_volume 911.69(12)
_computing_cell_refinement 'Bruker SMART'
_computing_data_collection 'Bruker SMART'
_computing_data_reduction 'Bruker SAINT'
_computing_structure_refinement 'SHELXL-97 (Sheldrick, 2008)'
_computing_structure_solution 'SHELXS-97 (Sheldrick, 2008)'
_diffrn_ambient_temperature 296(2)
_diffrn_measured_fraction_theta_full 0.616
_diffrn_measured_fraction_theta_max 0.616
_diffrn_measurement_device_type 'CCD area detector'
_diffrn_measurement_method 'phi and omega scans'
_diffrn_radiation_monochromator graphite
_diffrn_radiation_source 'fine-focus sealed tube'
_diffrn_radiation_type CuK\a
_diffrn_radiation_wavelength 1.54178
_diffrn_reflns_av_R_equivalents 0.0254
_diffrn_reflns_av_sigmaI/netI 0.0179
_diffrn_reflns_limit_h_max 8
_diffrn_reflns_limit_h_min -8
_diffrn_reflns_limit_k_max 19
_diffrn_reflns_limit_k_min -13
_diffrn_reflns_limit_l_max 5
_diffrn_reflns_limit_l_min -5
_diffrn_reflns_number 3124
_diffrn_reflns_theta_full 64.73
_diffrn_reflns_theta_max 64.73
_diffrn_reflns_theta_min 5.24
_exptl_absorpt_coefficient_mu 0.629
_exptl_absorpt_correction_T_max 0.860
_exptl_absorpt_correction_T_min 0.787
_exptl_absorpt_correction_type multi-scan
_exptl_absorpt_process_details sadabs
_exptl_crystal_colour colorless
_exptl_crystal_density_diffrn 1.268
_exptl_crystal_density_method 'not measured'
_exptl_crystal_description block
_exptl_crystal_F_000 364
_exptl_crystal_size_max 0.38
_exptl_crystal_size_mid 0.31
_exptl_crystal_size_min 0.24
_refine_diff_density_max 0.210
_refine_diff_density_min -0.567
_refine_diff_density_rms 0.077
_refine_ls_extinction_coef 0.060(6)
_refine_ls_extinction_expression Fc^*^=kFc[1+0.001xFc^2^\l^3^/sin(2\q)]^-1/4^
_refine_ls_extinction_method SHELXL
_refine_ls_goodness_of_fit_ref 1.087
_refine_ls_hydrogen_treatment mixed
_refine_ls_matrix_type full
_refine_ls_number_parameters 171
_refine_ls_number_reflns 958
_refine_ls_number_restraints 0
_refine_ls_restrained_S_all 1.087
_refine_ls_R_factor_all 0.0511
_refine_ls_R_factor_gt 0.0508
_refine_ls_shift/su_max 0.000
_refine_ls_shift/su_mean 0.000
_refine_ls_structure_factor_coef Fsqd
_refine_ls_weighting_details 'calc w=1/[\s^2^(Fo^2^)+(0.1022P)^2^+0.0811P] where P=(Fo^2^+2Fc^2^)/3'
_refine_ls_weighting_scheme calc
_refine_ls_wR_factor_gt 0.1226
_refine_ls_wR_factor_ref 0.1230
_reflns_number_gt 936
_reflns_number_total 958
_reflns_threshold_expression >2sigma(I)
_cod_data_source_file ol900550v_si_002.cif
_cod_data_source_block 3
_cod_depositor_comments
;
The following automatic conversions were performed:

'_symmetry_cell_setting' value 'Monoclinic' changed to 'monoclinic'
according to /home/saulius/struct/CIF-dictionaries/cif_core.dic
dictionary named 'cif_core.dic' version 2.4.2 from 2011-04-26.

Automatic conversion script
Id: cif_fix_values 1715 2011-07-08 13:25:40Z adriana 
;
_cod_original_sg_symbol_H-M P21/c
_cod_database_code 1503885

loop_
_symmetry_equiv_pos_as_xyz
'x, y, z'
'-x, y+1/2, -z+1/2'
'-x, -y, -z'
'x, -y-1/2, z-1/2'

loop_
_atom_site_label
_atom_site_type_symbol
_atom_site_fract_x
_atom_site_fract_y
_atom_site_fract_z
_atom_site_U_iso_or_equiv
_atom_site_adp_type
_atom_site_occupancy
_atom_site_symmetry_multiplicity
_atom_site_calc_flag
B1 B 0.6873(3) 0.98716(9) 0.1557(4) 0.0342(8) Uani 1 1 d
B3 B 0.6239(2) 0.91671(8) -0.0201(4) 0.0354(9) Uani 1 1 d
B6 B 0.6180(3) 1.08251(8) 0.0685(3) 0.0344(9) Uani 1 1 d
B5 B 0.4837(3) 1.03175(9) 0.2165(4) 0.0344(8) Uani 1 1 d
B2 B 0.7047(2) 1.01154(9) -0.0773(4) 0.0363(8) Uani 1 1 d
B4 B 0.4872(2) 0.92933(9) 0.1602(4) 0.0334(8) Uani 1 1 d
N1 N -0.1799(2) 0.83395(8) 0.5254(3) 0.0472(7) Uani 1 1 d
N3 N 0.02013(19) 0.83318(7) 0.3557(3) 0.0428(7) Uani 1 1 d
N4 N 0.0991(3) 0.81067(12) 0.1995(4) 0.0761(9) Uani 1 1 d
C2 C -0.0516(3) 0.88324(11) 0.6027(4) 0.0520(8) Uani 1 1 d
N2 N -0.1397(2) 0.80192(7) 0.3735(3) 0.0457(7) Uani 1 1 d
C1 C 0.0807(2) 0.88292(9) 0.4914(3) 0.0465(8) Uani 1 1 d
O1 O 0.49672(18) 0.77705(8) 0.6127(3) 0.0589(8) Uani 1 1 d
H3 H 0.705(2) 0.8626(10) -0.034(3) 0.040(4) Uiso 1 1 d
H4 H 0.479(2) 0.8853(11) 0.268(3) 0.046(5) Uiso 1 1 d
H2 H 0.839(3) 1.0201(9) -0.123(3) 0.044(5) Uiso 1 1 d
H6 H 0.692(2) 1.1378(10) 0.110(3) 0.047(5) Uiso 1 1 d
H1 H 0.815(3) 0.9801(10) 0.260(3) 0.045(5) Uiso 1 1 d
H5 H 0.473(2) 1.0513(10) 0.354(3) 0.032(4) Uiso 1 1 d
H7 H 0.195(3) 0.9093(12) 0.498(3) 0.062(6) Uiso 1 1 d
H8 H -0.061(3) 0.9102(15) 0.717(4) 0.075(8) Uiso 1 1 d
H9 H -0.294(3) 0.8171(12) 0.564(3) 0.067(6) Uiso 1 1 d
H12 H 0.513(3) 0.7272(17) 0.648(4) 0.082(8) Uiso 1 1 d
H13 H 0.465(4) 0.8025(19) 0.702(5) 0.092(10) Uiso 1 1 d
H10 H 0.219(6) 0.796(3) 0.259(6) 0.172(19) Uiso 1 1 d
H11 H 0.153(5) 0.8498(17) 0.157(4) 0.096(9) Uiso 1 1 d

loop_
_atom_site_aniso_label
_atom_site_aniso_U_11
_atom_site_aniso_U_22
_atom_site_aniso_U_33
_atom_site_aniso_U_23
_atom_site_aniso_U_13
_atom_site_aniso_U_12
B1 0.0323(13) 0.0329(8) 0.036(2) 0.0034(9) -0.0018(14) 0.0010(6)
B3 0.0346(11) 0.0288(8) 0.043(2) 0.0007(9) 0.0041(13) 0.0035(6)
B6 0.0353(11) 0.0288(8) 0.039(2) -0.0014(9) 0.0021(13) -0.0025(6)
B5 0.0399(11) 0.0321(8) 0.032(2) -0.0025(10) 0.0057(12) 0.0007(7)
B2 0.0319(11) 0.0328(8) 0.045(2) 0.0020(9) 0.0083(12) 0.0002(6)
B4 0.0366(11) 0.0287(8) 0.035(2) 0.0039(10) 0.0022(12) -0.0005(6)
N1 0.0417(10) 0.0505(8) 0.0497(18) 0.0046(9) 0.0071(11) 0.0007(6)
N3 0.0408(9) 0.0350(7) 0.0533(18) -0.0029(8) 0.0083(10) -0.0071(5)
N4 0.0835(15) 0.0639(10) 0.090(2) -0.0251(11) 0.0482(16) -0.0289(9)
C2 0.0543(13) 0.0489(10) 0.051(2) -0.0035(11) -0.0003(13) 0.0020(8)
N2 0.0423(10) 0.0433(8) 0.0513(17) 0.0016(8) 0.0051(11) -0.0082(6)
C1 0.0369(11) 0.0415(9) 0.058(2) -0.0009(10) -0.0066(13) -0.0035(7)
O1 0.0576(10) 0.0396(7) 0.083(2) -0.0068(7) 0.0211(10) -0.0025(5)

loop_
_atom_type_symbol
_atom_type_description
_atom_type_scat_dispersion_real
_atom_type_scat_dispersion_imag
_atom_type_scat_source
C C 0.0181 0.0091 'International Tables Vol C Tables 4.2.6.8 and 6.1.1.4'
H H 0.0000 0.0000 'International Tables Vol C Tables 4.2.6.8 and 6.1.1.4'
B B 0.0090 0.0039 'International Tables Vol C Tables 4.2.6.8 and 6.1.1.4'
N N 0.0311 0.0180 'International Tables Vol C Tables 4.2.6.8 and 6.1.1.4'
O O 0.0492 0.0322 'International Tables Vol C Tables 4.2.6.8 and 6.1.1.4'

loop_
_geom_angle_atom_site_label_1
_geom_angle_atom_site_label_2
_geom_angle_atom_site_label_3
_geom_angle
_geom_angle_site_symmetry_1
_geom_angle_site_symmetry_3
B4 B1 B3 60.00(11) . .
B4 B1 B2 107.67(17) . .
B3 B1 B2 59.90(11) . .
B4 B1 B6 107.42(13) . .
B3 B1 B6 107.69(17) . .
B2 B1 B6 59.84(11) . .
B4 B1 B5 59.87(9) . .
B3 B1 B5 108.01(15) . .
B2 B1 B5 107.82(15) . .
B6 B1 B5 59.80(10) . .
B4 B3 B1 59.98(11) . .
B4 B3 B2 107.91(12) . .
B1 B3 B2 60.22(12) . .
B4 B3 B6 59.91(12) . 3_675
B1 B3 B6 108.02(12) . 3_675
B2 B3 B6 107.73(12) . 3_675
B4 B3 B5 107.91(12) . 3_675
B1 B3 B5 108.30(12) . 3_675
B2 B3 B5 59.96(12) . 3_675
B6 B3 B5 59.88(12) 3_675 3_675
B4 B6 B2 60.09(12) 3_675 .
B4 B6 B3 59.92(12) 3_675 3_675
B2 B6 B3 108.17(15) . 3_675
B4 B6 B5 108.23(14) 3_675 .
B2 B6 B5 108.30(11) . .
B3 B6 B5 60.27(12) 3_675 .
B4 B6 B1 108.18(14) 3_675 .
B2 B6 B1 60.03(12) . .
B3 B6 B1 108.40(11) 3_675 .
B5 B6 B1 60.21(10) . .
B4 B5 B6 107.45(14) . .
B4 B5 B2 60.00(11) . 3_675
B6 B5 B2 107.52(19) . 3_675
B4 B5 B3 107.59(18) . 3_675
B6 B5 B3 59.85(12) . 3_675
B2 B5 B3 59.72(13) 3_675 3_675
B4 B5 B1 59.72(9) . .
B6 B5 B1 59.99(10) . .
B2 B5 B1 107.83(15) 3_675 .
B3 B5 B1 107.89(16) 3_675 .
B3 B2 B6 107.89(13) . .
B3 B2 B4 108.01(12) . 3_675
B6 B2 B4 59.86(12) . 3_675
B3 B2 B5 60.32(13) . 3_675
B6 B2 B5 107.98(12) . 3_675
B4 B2 B5 59.92(11) 3_675 3_675
B3 B2 B1 59.88(12) . .
B6 B2 B1 60.12(11) . .
B4 B2 B1 108.06(13) 3_675 .
B5 B2 B1 108.33(13) 3_675 .
B1 B4 B6 108.25(15) . 3_675
B1 B4 B3 60.02(11) . .
B6 B4 B3 60.16(12) 3_675 .
B1 B4 B5 60.41(9) . .
B6 B4 B5 108.24(15) 3_675 .
B3 B4 B5 108.45(12) . .
B1 B4 B2 108.43(12) . 3_675
B6 B4 B2 60.04(12) 3_675 3_675
B3 B4 B2 108.32(17) . 3_675
B5 B4 B2 60.07(11) . 3_675
N2 N1 C2 113.42(16) . .
N2 N3 C1 113.59(17) . .
N2 N3 N4 116.21(18) . .
C1 N3 N4 130.20(15) . .
N1 C2 C1 105.6(2) . .
N1 N2 N3 102.72(16) . .
N3 C1 C2 104.69(17) . .

loop_
_geom_bond_atom_site_label_1
_geom_bond_atom_site_label_2
_geom_bond_distance
_geom_bond_site_symmetry_2
B1 B4 1.776(2) .
B1 B3 1.777(3) .
B1 B2 1.783(4) .
B1 B6 1.785(2) .
B1 B5 1.789(2) .
B3 B4 1.777(3) .
B3 B2 1.777(2) .
B3 B6 1.781(3) 3_675
B3 B5 1.788(4) 3_675
B6 B4 1.776(4) 3_675
B6 B2 1.780(3) .
B6 B3 1.781(3) 3_675
B6 B5 1.781(3) .
B5 B4 1.779(2) .
B5 B2 1.782(3) 3_675
B5 B3 1.788(4) 3_675
B2 B4 1.780(3) 3_675
B2 B5 1.782(3) 3_675
B4 B6 1.776(4) 3_675
B4 B2 1.780(3) 3_675
N1 N2 1.309(2) .
N1 C2 1.336(3) .
N3 N2 1.316(2) .
N3 C1 1.339(3) .
N3 N4 1.404(3) .
C2 C1 1.351(3) .
